data_4326079
loop_
_publ_author_name
'Daram Jung'
'Rie Chamura'
'Yoichi Habata'
'Shim Sung Lee'

_publ_section_title
;
 Extra Large Macrocycle: 40-Membered Macrocycle via 2:2 Cyclization and
 Its Dimercury(II) Complex
;
_journal_name_full 'Inorganic Chemistry'
_journal_page_first 8392
_journal_page_last 8396
_journal_paper_doi 10.1021/ic2009607
_journal_volume 50
_journal_year 2011
_chemical_formula_moiety
;
C50 H56 N4 O4 S4, 2(C2 F3 O2)
;
_chemical_formula_sum 'C54 H56 F6 N4 O8 S4'
_chemical_formula_weight 1131.27
_chemical_name_systematic
; 
 ? 
;
_space_group_IT_number 2
_symmetry_cell_setting triclinic
_symmetry_space_group_name_Hall '-P 1'
_symmetry_space_group_name_H-M 'P -1'
_atom_sites_solution_hydrogens geom
_atom_sites_solution_primary direct
_atom_sites_solution_secondary difmap
_audit_creation_method SHELXL-97
_cell_angle_alpha 98.079(3)
_cell_angle_beta 96.774(2)
_cell_angle_gamma 95.124(3)
_cell_formula_units_Z 1
_cell_length_a 8.5075(5)
_cell_length_b 11.7799(7)
_cell_length_c 13.6194(7)
_cell_measurement_reflns_used 9950
_cell_measurement_temperature 173(2)
_cell_measurement_theta_max 28.22
_cell_measurement_theta_min 2.49
_cell_volume 1334.12(13)
_computing_cell_refinement 'Bruker SAINT'
_computing_data_collection 'Bruker APEX2'
_computing_data_reduction 'Bruker SAINT'
_computing_molecular_graphics 'Bruker SHELXTL'
_computing_publication_material 'Bruker SHELXTL'
_computing_structure_refinement 'SHELXL-97 (Sheldrick, 2008)'
_computing_structure_solution 'SHELXS-97 (Sheldrick, 2008)'
_diffrn_ambient_temperature 173(2)
_diffrn_measured_fraction_theta_full 0.999
_diffrn_measured_fraction_theta_max 0.999
_diffrn_measurement_device_type 'Bruker APEX-II CCD'
_diffrn_measurement_method '\f and \w scans'
_diffrn_radiation_monochromator graphite
_diffrn_radiation_source 'fine-focus sealed tube'
_diffrn_radiation_type MoK\a
_diffrn_radiation_wavelength 0.71073
_diffrn_reflns_av_R_equivalents 0.0517
_diffrn_reflns_av_sigmaI/netI 0.0320
_diffrn_reflns_limit_h_max 10
_diffrn_reflns_limit_h_min -10
_diffrn_reflns_limit_k_max 14
_diffrn_reflns_limit_k_min -14
_diffrn_reflns_limit_l_max 16
_diffrn_reflns_limit_l_min -16
_diffrn_reflns_number 31137
_diffrn_reflns_theta_full 26.00
_diffrn_reflns_theta_max 26.00
_diffrn_reflns_theta_min 1.52
_exptl_absorpt_coefficient_mu 0.257
_exptl_absorpt_correction_T_max 0.9634
_exptl_absorpt_correction_T_min 0.8305
_exptl_absorpt_correction_type none
_exptl_crystal_colour colourless
_exptl_crystal_density_diffrn 1.408
_exptl_crystal_description block
_exptl_crystal_F_000 590
_exptl_crystal_size_max 0.75
_exptl_crystal_size_mid 0.15
_exptl_crystal_size_min 0.15
_refine_diff_density_max 2.976
_refine_diff_density_min -2.877
_refine_diff_density_rms 0.097
_refine_ls_extinction_method none
_refine_ls_goodness_of_fit_ref 1.106
_refine_ls_hydrogen_treatment constr
_refine_ls_matrix_type full
_refine_ls_number_parameters 361
_refine_ls_number_reflns 5253
_refine_ls_number_restraints 0
_refine_ls_restrained_S_all 1.106
_refine_ls_R_factor_all 0.1226
_refine_ls_R_factor_gt 0.1068
_refine_ls_shift/su_max 0.000
_refine_ls_shift/su_mean 0.000
_refine_ls_structure_factor_coef Fsqd
_refine_ls_weighting_details 'calc w=1/[\s^2^(Fo^2^)+(0.0702P)^2^+6.1994P] where P=(Fo^2^+2Fc^2^)/3'
_refine_ls_weighting_scheme calc
_refine_ls_wR_factor_gt 0.2439
_refine_ls_wR_factor_ref 0.2548
_reflns_number_gt 4320
_reflns_number_total 5253
_reflns_threshold_expression >2sigma(I)
_cod_data_source_file ic2009607_si_002_2.cif
_cod_data_source_block L2
_cod_database_code 4326079

loop_
_symmetry_equiv_pos_as_xyz
'x, y, z'
'-x, -y, -z'

loop_
_atom_site_label
_atom_site_type_symbol
_atom_site_fract_x
_atom_site_fract_y
_atom_site_fract_z
_atom_site_U_iso_or_equiv
_atom_site_adp_type
_atom_site_occupancy
_atom_site_symmetry_multiplicity
_atom_site_calc_flag
_atom_site_refinement_flags
_atom_site_disorder_assembly
_atom_site_disorder_group
N1 N -0.0237(4) 0.0590(3) -0.3515(3) 0.0301(8) Uani 1 1 d . . .
N2 N 0.2549(5) 0.4615(4) -0.0845(3) 0.0386(10) Uani 1 1 d . . .
H2A H 0.3538 0.4488 -0.0973 0.046 Uiso 1 1 calc R A 1
H2B H 0.2656 0.5040 -0.0233 0.046 Uiso 1 1 calc R A 1
O1 O 0.2303(4) 0.0600(3) -0.1310(2) 0.0434(9) Uani 1 1 d . B .
O2 O -0.2189(4) 0.2036(4) -0.5342(3) 0.0531(10) Uani 1 1 d . B .
S1 S 0.4019(2) 0.32365(12) 0.08131(10) 0.0552(4) Uani 1 1 d . B .
S2 S -0.1109(2) 0.3987(4) -0.6694(3) 0.201(3) Uani 1 1 d . . .
C1 C 0.2205(12) 0.4968(9) -0.2651(7) 0.038(2) Uani 0.50 1 d P . 1
H1B H 0.1745 0.4176 -0.2871 0.045 Uiso 0.50 1 calc PR . 1
H1C H 0.3331 0.5038 -0.2718 0.045 Uiso 0.50 1 calc PR . 1
C2 C 0.1892(14) 0.5417(12) -0.1621(8) 0.030(2) Uani 0.50 1 d P B 1
H2C H 0.0756 0.5438 -0.1614 0.036 Uiso 0.50 1 calc PR B 1
H2D H 0.2408 0.6197 -0.1422 0.036 Uiso 0.50 1 calc PR B 1
C1' C 0.2235(14) 0.5998(12) -0.1910(9) 0.049(3) Uani 0.50 1 d P . 2
H1'A H 0.3384 0.6097 -0.1889 0.058 Uiso 0.50 1 calc PR . 2
H1'B H 0.1915 0.6588 -0.1424 0.058 Uiso 0.50 1 calc PR . 2
C2' C 0.1657(15) 0.4819(12) -0.1745(9) 0.038(3) Uani 0.50 1 d P B 2
H2'A H 0.0530 0.4768 -0.1682 0.046 Uiso 0.50 1 calc PR B 2
H2'B H 0.1820 0.4252 -0.2303 0.046 Uiso 0.50 1 calc PR B 2
C3 C 0.1722(7) 0.3484(5) -0.0761(6) 0.0642(19) Uani 1 1 d . B .
H3A H 0.2106 0.2889 -0.1211 0.077 Uiso 1 1 calc R . .
H3B H 0.0591 0.3483 -0.0966 0.077 Uiso 1 1 calc R . .
C4 C 0.1983(8) 0.3211(5) 0.0292(6) 0.068(2) Uani 1 1 d . . .
H4A H 0.1144 0.3041 0.0646 0.081 Uiso 1 1 calc R B .
C5 C 0.4515(6) 0.1915(4) 0.0143(4) 0.0396(11) Uani 1 1 d . . .
H5A H 0.4350 0.1953 -0.0568 0.048 Uiso 1 1 calc R B .
H5B H 0.5636 0.1851 0.0329 0.048 Uiso 1 1 calc R . .
C6 C 0.3563(6) 0.0852(4) 0.0335(3) 0.0346(10) Uani 1 1 d . B .
C7 C 0.3755(6) 0.0503(4) 0.1265(4) 0.0409(11) Uani 1 1 d . . .
H7A H 0.4476 0.0937 0.1775 0.049 Uiso 1 1 calc R B .
C8 C 0.2898(7) -0.0478(5) 0.1451(4) 0.0473(13) Uani 1 1 d . B .
H8A H 0.3035 -0.0696 0.2084 0.057 Uiso 1 1 calc R . .
C9 C 0.1842(6) -0.1130(5) 0.0699(4) 0.0448(12) Uani 1 1 d . . .
H9A H 0.1274 -0.1796 0.0821 0.054 Uiso 1 1 calc R B .
C10 C 0.1618(6) -0.0804(4) -0.0241(4) 0.0416(12) Uani 1 1 d . B .
H10A H 0.0900 -0.1245 -0.0749 0.050 Uiso 1 1 calc R . .
C11 C 0.2475(5) 0.0190(4) -0.0417(4) 0.0337(10) Uani 1 1 d . . .
C12 C 0.1269(6) -0.0036(4) -0.2130(4) 0.0364(10) Uani 1 1 d . . .
H12A H 0.0221 -0.0209 -0.1939 0.044 Uiso 1 1 calc R B .
H12B H 0.1679 -0.0758 -0.2353 0.044 Uiso 1 1 calc R . .
C13 C 0.1177(5) 0.0692(4) -0.2946(3) 0.0307(9) Uani 1 1 d . B .
C14 C 0.2473(6) 0.1422(4) -0.3092(3) 0.0357(10) Uani 1 1 d . . .
H14A H 0.3442 0.1472 -0.2684 0.043 Uiso 1 1 calc R B .
C15 C 0.2291(6) 0.2071(4) -0.3855(3) 0.0384(11) Uani 1 1 d . B .
H15A H 0.3141 0.2566 -0.3972 0.046 Uiso 1 1 calc R . .
C16 C 0.0829(6) 0.1982(4) -0.4447(3) 0.0355(10) Uani 1 1 d . . .
H16A H 0.0677 0.2415 -0.4964 0.043 Uiso 1 1 calc R B .
C17 C -0.0394(5) 0.1233(4) -0.4247(3) 0.0305(9) Uani 1 1 d . B .
C18 C -0.2035(5) 0.1092(4) -0.4821(3) 0.0332(10) Uani 1 1 d . . .
H18A H -0.2198 0.0377 -0.5288 0.040 Uiso 1 1 calc R B .
H18B H -0.2827 0.1065 -0.4365 0.040 Uiso 1 1 calc R . .
C19 C -0.3688(6) 0.2247(5) -0.5708(4) 0.0406(11) Uani 1 1 d . . .
C20 C -0.4995(6) 0.1435(5) -0.5871(4) 0.0423(12) Uani 1 1 d . B .
H20A H -0.4891 0.0689 -0.5739 0.051 Uiso 1 1 calc R . .
C21 C -0.6470(6) 0.1738(5) -0.6232(4) 0.0474(13) Uani 1 1 d . . .
H21A H -0.7355 0.1190 -0.6351 0.057 Uiso 1 1 calc R B .
C22 C -0.6628(7) 0.2833(6) -0.6416(4) 0.0563(15) Uani 1 1 d . B .
H22A H -0.7620 0.3033 -0.6654 0.068 Uiso 1 1 calc R . .
C23 C -0.5323(8) 0.3640(6) -0.6248(6) 0.072(2) Uani 1 1 d . . .
H23A H -0.5441 0.4388 -0.6369 0.086 Uiso 1 1 calc R B .
C24 C -0.3828(7) 0.3359(6) -0.5901(5) 0.0610(17) Uani 1 1 d . B .
C25 C -0.2381(9) 0.4202(8) -0.5742(9) 0.129(5) Uani 1 1 d . . .
H25A H -0.1779 0.4154 -0.5101 0.155 Uiso 1 1 calc R B .
H25B H -0.2705 0.4974 -0.5711 0.155 Uiso 1 1 calc R . .
C26 C 0.2823(6) 0.6583(5) 0.2607(4) 0.0401(11) Uani 1 1 d . . .
C27 C 0.3373(6) 0.6218(4) 0.1591(3) 0.0333(10) Uani 1 1 d . . .
O3 O 0.2270(4) 0.5974(3) 0.0889(3) 0.0451(9) Uani 1 1 d . . .
O4 O 0.4822(4) 0.6203(3) 0.1610(3) 0.0497(9) Uani 1 1 d . . .
F1 F 0.3904(5) 0.7213(6) 0.3247(3) 0.137(3) Uani 1 1 d . . .
F2 F 0.1569(4) 0.7156(3) 0.2560(3) 0.0611(9) Uani 1 1 d . . .
F3 F 0.2367(7) 0.5662(5) 0.2989(4) 0.1101(19) Uani 1 1 d . . .

loop_
_atom_site_aniso_label
_atom_site_aniso_U_11
_atom_site_aniso_U_22
_atom_site_aniso_U_33
_atom_site_aniso_U_23
_atom_site_aniso_U_13
_atom_site_aniso_U_12
N1 0.032(2) 0.0278(18) 0.0289(18) 0.0017(14) 0.0019(15) 0.0031(15)
N2 0.0246(19) 0.058(3) 0.031(2) -0.0039(18) 0.0004(15) 0.0106(18)
O1 0.050(2) 0.0405(19) 0.0355(18) 0.0134(14) -0.0109(15) -0.0090(16)
O2 0.0315(18) 0.066(2) 0.068(3) 0.042(2) -0.0035(17) 0.0001(17)
S1 0.0862(12) 0.0380(7) 0.0362(7) -0.0003(5) 0.0079(7) -0.0123(7)
S2 0.0317(9) 0.335(5) 0.292(4) 0.287(4) -0.0111(16) -0.0080(17)
C1 0.041(5) 0.047(5) 0.032(5) 0.017(4) 0.012(4) 0.016(4)
C2 0.030(6) 0.025(6) 0.037(6) 0.008(6) 0.002(4) 0.011(5)
C1' 0.040(6) 0.046(7) 0.062(8) 0.015(6) 0.003(5) 0.004(5)
C2' 0.041(6) 0.035(6) 0.037(6) 0.006(6) -0.001(4) 0.004(6)
C3 0.029(3) 0.047(3) 0.104(5) -0.017(3) -0.007(3) 0.001(2)
C4 0.056(4) 0.038(3) 0.117(6) 0.007(3) 0.054(4) 0.002(3)
C5 0.035(3) 0.043(3) 0.040(3) 0.009(2) -0.001(2) 0.002(2)
C6 0.033(2) 0.036(2) 0.036(2) 0.0095(19) 0.0032(19) 0.0083(19)
C7 0.043(3) 0.043(3) 0.038(3) 0.009(2) 0.003(2) 0.008(2)
C8 0.057(3) 0.050(3) 0.039(3) 0.019(2) 0.006(2) 0.010(3)
C9 0.046(3) 0.040(3) 0.052(3) 0.020(2) 0.007(2) 0.002(2)
C10 0.039(3) 0.037(3) 0.048(3) 0.013(2) -0.004(2) 0.002(2)
C11 0.032(2) 0.033(2) 0.038(2) 0.0118(19) -0.0002(19) 0.0071(19)
C12 0.037(3) 0.032(2) 0.038(2) 0.0040(19) -0.002(2) 0.001(2)
C13 0.032(2) 0.031(2) 0.027(2) -0.0011(17) -0.0002(18) 0.0063(18)
C14 0.030(2) 0.040(3) 0.035(2) 0.0011(19) -0.0001(19) 0.0014(19)
C15 0.034(2) 0.045(3) 0.034(2) 0.002(2) 0.004(2) -0.004(2)
C16 0.036(3) 0.040(3) 0.031(2) 0.0072(19) 0.0047(19) 0.002(2)
C17 0.031(2) 0.030(2) 0.029(2) -0.0001(17) 0.0008(18) 0.0054(18)
C18 0.031(2) 0.036(2) 0.032(2) 0.0056(18) 0.0015(18) 0.0033(19)
C19 0.032(2) 0.057(3) 0.036(2) 0.019(2) -0.001(2) 0.005(2)
C20 0.039(3) 0.054(3) 0.035(3) 0.011(2) 0.005(2) 0.003(2)
C21 0.033(3) 0.072(4) 0.036(3) 0.010(2) 0.003(2) 0.000(3)
C22 0.035(3) 0.088(5) 0.051(3) 0.026(3) 0.001(2) 0.015(3)
C23 0.051(4) 0.076(5) 0.095(5) 0.047(4) -0.009(3) 0.011(3)
C24 0.043(3) 0.065(4) 0.077(4) 0.037(3) -0.011(3) -0.001(3)
C25 0.060(5) 0.094(6) 0.233(13) 0.109(8) -0.055(6) -0.026(4)
C26 0.030(2) 0.056(3) 0.034(2) 0.004(2) 0.005(2) 0.007(2)
C27 0.037(3) 0.027(2) 0.036(2) 0.0034(18) 0.007(2) 0.0047(19)
O3 0.051(2) 0.046(2) 0.0345(18) -0.0058(15) 0.0009(16) 0.0102(17)
O4 0.037(2) 0.059(2) 0.055(2) 0.0018(18) 0.0186(17) 0.0121(17)
F1 0.039(2) 0.269(7) 0.066(3) -0.082(4) 0.0008(19) -0.008(3)
F2 0.054(2) 0.075(2) 0.055(2) -0.0079(17) 0.0139(16) 0.0279(17)
F3 0.152(5) 0.115(4) 0.104(4) 0.073(3) 0.082(4) 0.061(3)

loop_
_atom_type_symbol
_atom_type_description
_atom_type_scat_dispersion_real
_atom_type_scat_dispersion_imag
_atom_type_scat_source
C C 0.0033 0.0016 'International Tables Vol C Tables 4.2.6.8 and 6.1.1.4'
H H 0.0000 0.0000 'International Tables Vol C Tables 4.2.6.8 and 6.1.1.4'
N N 0.0061 0.0033 'International Tables Vol C Tables 4.2.6.8 and 6.1.1.4'
O O 0.0106 0.0060 'International Tables Vol C Tables 4.2.6.8 and 6.1.1.4'
F F 0.0171 0.0103 'International Tables Vol C Tables 4.2.6.8 and 6.1.1.4'
S S 0.1246 0.1234 'International Tables Vol C Tables 4.2.6.8 and 6.1.1.4'

loop_
_geom_angle_atom_site_label_1
_geom_angle_atom_site_label_2
_geom_angle_atom_site_label_3
_geom_angle
_geom_angle_site_symmetry_1
_geom_angle_site_symmetry_3
C17 N1 C13 117.8(4) . .
C2' N2 C3 98.9(7) . .
C2' N2 C2 26.2(5) . .
C3 N2 C2 123.0(6) . .
C11 O1 C12 119.6(4) . .
C19 O2 C18 118.3(4) . .
C4 S1 C5 100.5(3) . .
C25 S2 C1 87.6(4) . 2_564
C25 S2 C1' 113.2(4) . 2_564
C1 S2 C1' 43.8(5) 2_564 2_564
C2 C1 S2 96.8(7) . 2_564
C1 C2 N2 110.5(8) . .
C2' C1' S2 100.6(8) . 2_564
N2 C2' C1' 106.9(10) . .
N2 C3 C4 111.9(5) . .
C3 C4 S1 115.4(4) . .
C6 C5 S1 114.0(4) . .
C7 C6 C11 118.3(4) . .
C7 C6 C5 120.6(4) . .
C11 C6 C5 121.1(4) . .
C8 C7 C6 121.4(5) . .
C9 C8 C7 119.7(5) . .
C8 C9 C10 120.5(5) . .
C9 C10 C11 119.3(5) . .
O1 C11 C10 123.6(4) . .
O1 C11 C6 115.5(4) . .
C10 C11 C6 120.9(4) . .
O1 C12 C13 107.1(4) . .
N1 C13 C14 122.9(4) . .
N1 C13 C12 115.3(4) . .
C14 C13 C12 121.8(4) . .
C15 C14 C13 118.4(4) . .
C14 C15 C16 119.4(4) . .
C17 C16 C15 118.2(4) . .
N1 C17 C16 123.3(4) . .
N1 C17 C18 114.0(4) . .
C16 C17 C18 122.7(4) . .
O2 C18 C17 108.4(4) . .
O2 C19 C20 123.8(5) . .
O2 C19 C24 115.4(5) . .
C20 C19 C24 120.8(5) . .
C19 C20 C21 119.4(5) . .
C22 C21 C20 120.4(5) . .
C21 C22 C23 119.9(5) . .
C22 C23 C24 121.0(6) . .
C19 C24 C23 118.4(6) . .
C19 C24 C25 119.1(5) . .
C23 C24 C25 122.4(6) . .
C24 C25 S2 113.9(8) . .
F1 C26 F2 106.5(5) . .
F1 C26 F3 108.2(6) . .
F2 C26 F3 104.4(4) . .
F1 C26 C27 113.6(4) . .
F2 C26 C27 113.9(4) . .
F3 C26 C27 109.6(4) . .
O4 C27 O3 131.1(5) . .
O4 C27 C26 115.0(4) . .
O3 C27 C26 113.9(4) . .

loop_
_geom_bond_atom_site_label_1
_geom_bond_atom_site_label_2
_geom_bond_distance
_geom_bond_site_symmetry_2
N1 C17 1.336(6) .
N1 C13 1.338(6) .
N2 C2' 1.425(12) .
N2 C3 1.475(7) .
N2 C2 1.599(12) .
O1 C11 1.368(5) .
O1 C12 1.413(5) .
O2 C19 1.370(6) .
O2 C18 1.409(6) .
S1 C4 1.788(8) .
S1 C5 1.801(5) .
S2 C25 1.790(14) .
S2 C1 1.871(9) 2_564
S2 C1' 2.029(13) 2_564
C1 C2 1.492(14) .
C1 S2 1.871(9) 2_564
C1' C2' 1.488(16) .
C1' S2 2.029(13) 2_564
C3 C4 1.510(10) .
C5 C6 1.501(7) .
C6 C7 1.382(7) .
C6 C11 1.391(7) .
C7 C8 1.381(7) .
C8 C9 1.373(8) .
C9 C10 1.384(7) .
C10 C11 1.389(7) .
C12 C13 1.496(6) .
C13 C14 1.388(6) .
C14 C15 1.376(7) .
C15 C16 1.387(7) .
C16 C17 1.380(7) .
C17 C18 1.501(6) .
C19 C20 1.376(7) .
C19 C24 1.385(8) .
C20 C21 1.389(7) .
C21 C22 1.363(9) .
C22 C23 1.370(9) .
C23 C24 1.389(8) .
C24 C25 1.486(9) .
C26 F1 1.290(6) .
C26 F2 1.312(6) .
C26 F3 1.316(7) .
C26 C27 1.529(7) .
C27 O4 1.232(6) .
C27 O3 1.241(6) .
